data_1506701
loop_
_publ_author_name
'Xie, Xingang'
'Yue, Guoren'
'Tang, Shouchu'
'Huo, Xing'
'Liang, Qiren'
'She, Xuegong'
'Pan, Xinfu'

_publ_section_title
;
 Highly diastereoselective formation of 1,2,3-trisubstituted cyclopropane
 derivatives.
;
_journal_issue 18
_journal_name_full 'Organic letters'
_journal_page_first 4057
_journal_page_last 4059
_journal_paper_doi 10.1021/ol051653t
_journal_volume 7
_journal_year 2005
_chemical_formula_sum 'C22 H26 O S2'
_chemical_formula_weight 370.55
_chemical_name_systematic
; 
 ? 
;
_space_group_IT_number 19
_symmetry_cell_setting orthorhombic
_symmetry_space_group_name_Hall 'P 2ac 2ab'
_symmetry_space_group_name_H-M 'P 21 21 21'
_atom_sites_solution_hydrogens geom
_atom_sites_solution_primary direct
_atom_sites_solution_secondary difmap
_audit_creation_method SHELXL-97
_cell_angle_alpha 90.00
_cell_angle_beta 90.00
_cell_angle_gamma 90.00
_cell_formula_units_Z 4
_cell_length_a 6.604(1)
_cell_length_b 15.346(2)
_cell_length_c 19.811(3)
_cell_measurement_reflns_used 36
_cell_measurement_temperature 296(2)
_cell_measurement_theta_max 14.54
_cell_measurement_theta_min 4.57
_cell_volume 2007.7(5)
_computing_cell_refinement 'Siemens XSCANS'
_computing_data_collection 'Siemens XSCANS'
_computing_data_reduction 'Siemens SHELXTL'
_computing_molecular_graphics 'Siemens SHELXTL'
_computing_publication_material 'Siemens SHELXTL'
_computing_structure_refinement 'SHELXL-97 (Sheldrick, 1997)'
_computing_structure_solution 'SHELXS-97 (Sheldrick, 1990)'
_diffrn_ambient_temperature 296(2)
_diffrn_measured_fraction_theta_full 1.000
_diffrn_measured_fraction_theta_max 1.000
_diffrn_measurement_device_type 'Siemens P4'
_diffrn_measurement_method '\w scans'
_diffrn_radiation_monochromator graphite
_diffrn_radiation_source 'normal-focus sealed tube'
_diffrn_radiation_type MoK\a
_diffrn_radiation_wavelength 0.71073
_diffrn_reflns_av_R_equivalents 0.0144
_diffrn_reflns_av_sigmaI/netI 0.0473
_diffrn_reflns_limit_h_max 8
_diffrn_reflns_limit_h_min -8
_diffrn_reflns_limit_k_max 19
_diffrn_reflns_limit_k_min -19
_diffrn_reflns_limit_l_max 25
_diffrn_reflns_limit_l_min -25
_diffrn_reflns_number 5561
_diffrn_reflns_theta_full 27.23
_diffrn_reflns_theta_max 27.23
_diffrn_reflns_theta_min 1.68
_diffrn_standards_decay_% 5.40
_diffrn_standards_interval_count 97
_diffrn_standards_number 3
_exptl_absorpt_coefficient_mu 0.272
_exptl_absorpt_correction_T_max 0.9022
_exptl_absorpt_correction_T_min 0.8059
_exptl_absorpt_correction_type empirical
_exptl_crystal_density_diffrn 1.226
_exptl_crystal_density_method 'not measured'
_exptl_crystal_F_000 792
_exptl_crystal_size_max 0.58
_exptl_crystal_size_mid 0.44
_exptl_crystal_size_min 0.30
_refine_diff_density_max 0.276
_refine_diff_density_min -0.250
_refine_diff_density_rms 0.033
_refine_ls_abs_structure_details 'Flack H D (1983), Acta Cryst. A39, 876-881'
_refine_ls_abs_structure_Flack 0.08(7)
_refine_ls_extinction_coef 0.0035(7)
_refine_ls_extinction_expression Fc^*^=kFc[1+0.001xFc^2^\l^3^/sin(2\q)]^-1/4^
_refine_ls_extinction_method SHELXL
_refine_ls_goodness_of_fit_ref 0.885
_refine_ls_hydrogen_treatment mixed
_refine_ls_matrix_type full
_refine_ls_number_parameters 232
_refine_ls_number_reflns 4493
_refine_ls_number_restraints 0
_refine_ls_restrained_S_all 0.885
_refine_ls_R_factor_all 0.0530
_refine_ls_R_factor_gt 0.0374
_refine_ls_shift/su_max 0.000
_refine_ls_shift/su_mean 0.000
_refine_ls_structure_factor_coef Fsqd
_refine_ls_weighting_details 'calc w=1/[\s^2^(Fo^2^)+(0.0407P)^2^+0.0000P] where P=(Fo^2^+2Fc^2^)/3'
_refine_ls_weighting_scheme calc
_refine_ls_wR_factor_gt 0.0756
_refine_ls_wR_factor_ref 0.0788
_reflns_number_gt 3302
_reflns_number_total 4493
_reflns_threshold_expression >2sigma(I)
_cod_data_source_file ol051653tsi20050726_104628.cif
_cod_data_source_block y1628
_cod_depositor_comments
;
The following automatic conversions were performed:

'_symmetry_cell_setting' value 'Orthorhombic' changed to
'orthorhombic' according to
/home/saulius/struct/CIF-dictionaries/cif_core.dic dictionary named
'cif_core.dic' version 2.4.1 from 2010-06-29.

Automatic conversion script
Id: cif_fix_values 1715 2011-07-08 13:25:40Z adriana 
;
_cod_original_cell_volume 2007.7(4)
_cod_original_sg_symbol_H-M P2(1)2(1)2(1)
_cod_database_code 1506701

loop_
_symmetry_equiv_pos_as_xyz
'x, y, z'
'-x+1/2, -y, z+1/2'
'-x, y+1/2, -z+1/2'
'x+1/2, -y+1/2, -z'

loop_
_atom_site_label
_atom_site_type_symbol
_atom_site_fract_x
_atom_site_fract_y
_atom_site_fract_z
_atom_site_U_iso_or_equiv
_atom_site_adp_type
_atom_site_occupancy
_atom_site_symmetry_multiplicity
_atom_site_calc_flag
_atom_site_refinement_flags
S1 S 0.65331(9) 0.21702(3) 0.39870(2) 0.04498(14) Uani 1 1 d .
S2 S 0.22328(8) 0.22854(4) 0.34798(4) 0.06068(19) Uani 1 1 d .
O O 0.3272(4) 0.41882(13) 0.40896(11) 0.0911(7) Uani 1 1 d .
C1 C 0.5278(4) 0.42819(13) 0.38442(11) 0.0534(6) Uani 1 1 d .
H1 H 0.6178 0.3910 0.4111 0.064 Uiso 1 1 calc R
C2 C 0.5412(3) 0.40108(13) 0.31112(10) 0.0410(5) Uani 1 1 d .
H2 H 0.4827 0.4438 0.2799 0.049 Uiso 1 1 calc R
C3 C 0.5279(3) 0.30854(12) 0.28604(10) 0.0379(5) Uani 1 1 d .
H3 H 0.4653 0.3064 0.2412 0.045 Uiso 1 1 calc R
C4 C 0.7272(3) 0.35576(12) 0.28347(9) 0.0372(4) Uani 1 1 d .
H4 H 0.8221 0.3371 0.3187 0.045 Uiso 1 1 calc R
C5 C 0.5904(4) 0.52278(14) 0.39413(10) 0.0484(6) Uani 1 1 d .
C6 C 0.4537(4) 0.58453(14) 0.41497(10) 0.0572(6) Uani 1 1 d .
H6 H 0.3203 0.5685 0.4235 0.069 Uiso 1 1 calc R
C7 C 0.5126(5) 0.67066(16) 0.42341(12) 0.0718(8) Uani 1 1 d .
H7 H 0.4185 0.7119 0.4376 0.086 Uiso 1 1 calc R
C8 C 0.7078(6) 0.69528(18) 0.41096(13) 0.0795(9) Uani 1 1 d .
H8 H 0.7470 0.7530 0.4165 0.095 Uiso 1 1 calc R
C9 C 0.8451(5) 0.63416(18) 0.39026(13) 0.0816(8) Uani 1 1 d .
H9 H 0.9777 0.6507 0.3811 0.098 Uiso 1 1 calc R
C10 C 0.7882(4) 0.54789(16) 0.38280(13) 0.0690(7) Uani 1 1 d .
H10 H 0.8839 0.5066 0.3701 0.083 Uiso 1 1 calc R
C11 C 0.8292(3) 0.38101(11) 0.21891(9) 0.0386(5) Uani 1 1 d .
C12 C 1.0277(4) 0.40972(14) 0.22094(11) 0.0516(6) Uani 1 1 d .
H12 H 1.0932 0.4144 0.2623 0.062 Uiso 1 1 calc R
C13 C 1.1299(4) 0.43151(15) 0.16285(12) 0.0621(7) Uani 1 1 d .
H13 H 1.2634 0.4506 0.1654 0.075 Uiso 1 1 calc R
C14 C 1.0371(4) 0.42534(14) 0.10128(13) 0.0590(7) Uani 1 1 d .
H14 H 1.1067 0.4403 0.0622 0.071 Uiso 1 1 calc R
C15 C 0.8411(5) 0.39701(14) 0.09779(11) 0.0619(7) Uani 1 1 d .
H15 H 0.7772 0.3924 0.0561 0.074 Uiso 1 1 calc R
C16 C 0.7371(4) 0.37514(14) 0.15636(10) 0.0537(6) Uani 1 1 d .
H16 H 0.6036 0.3563 0.1535 0.064 Uiso 1 1 calc R
C17 C 0.4913(3) 0.22397(13) 0.32429(9) 0.0385(4) Uani 1 1 d .
C18 C 0.5567(4) 0.11945(14) 0.43921(11) 0.0573(6) Uani 1 1 d .
H18A H 0.5776 0.0703 0.4092 0.069 Uiso 1 1 calc R
H18B H 0.6343 0.1088 0.4800 0.069 Uiso 1 1 calc R
C19 C 0.3345(5) 0.12417(16) 0.45747(13) 0.0730(8) Uani 1 1 d .
H19A H 0.2994 0.0728 0.4835 0.088 Uiso 1 1 calc R
H19B H 0.3130 0.1746 0.4861 0.088 Uiso 1 1 calc R
C20 C 0.1944(4) 0.13018(15) 0.39793(15) 0.0770(8) Uani 1 1 d .
H20A H 0.0559 0.1270 0.4140 0.092 Uiso 1 1 calc R
H20B H 0.2173 0.0801 0.3690 0.092 Uiso 1 1 calc R
C21 C 0.5272(4) 0.14619(14) 0.27608(10) 0.0487(6) Uani 1 1 d .
H21A H 0.4934 0.0928 0.2997 0.058 Uiso 1 1 calc R
H21B H 0.4353 0.1515 0.2381 0.058 Uiso 1 1 calc R
C22 C 0.7404(4) 0.13852(16) 0.24935(11) 0.0604(7) Uani 1 1 d .
H22A H 0.8326 0.1307 0.2863 0.072 Uiso 1 1 calc R
H22B H 0.7752 0.1906 0.2252 0.072 Uiso 1 1 calc R
H22C H 0.7492 0.0893 0.2196 0.072 Uiso 1 1 calc R
H0O H 0.281(4) 0.3702(17) 0.4023(13) 0.083(10) Uiso 1 1 d .

loop_
_atom_site_aniso_label
_atom_site_aniso_U_11
_atom_site_aniso_U_22
_atom_site_aniso_U_33
_atom_site_aniso_U_23
_atom_site_aniso_U_13
_atom_site_aniso_U_12
S1 0.0543(3) 0.0442(3) 0.0364(2) 0.0019(2) -0.0051(3) 0.0014(3)
S2 0.0370(3) 0.0494(3) 0.0956(5) 0.0208(3) 0.0093(3) -0.0011(3)
O 0.1078(17) 0.0619(12) 0.1036(16) -0.0142(11) 0.0684(15) -0.0192(12)
C1 0.0719(16) 0.0418(12) 0.0466(13) 0.0053(9) 0.0182(12) 0.0037(12)
C2 0.0434(12) 0.0389(11) 0.0408(11) 0.0067(9) 0.0012(10) 0.0012(10)
C3 0.0346(11) 0.0440(10) 0.0350(10) 0.0059(9) -0.0048(9) -0.0005(9)
C4 0.0366(11) 0.0412(11) 0.0339(10) 0.0035(8) -0.0022(9) -0.0026(9)
C5 0.0676(16) 0.0446(11) 0.0331(10) 0.0018(10) 0.0057(11) 0.0053(11)
C6 0.0748(17) 0.0514(13) 0.0455(13) -0.0011(11) 0.0006(12) 0.0100(13)
C7 0.112(3) 0.0482(15) 0.0551(15) -0.0039(12) -0.0049(17) 0.0197(17)
C8 0.129(3) 0.0507(14) 0.0591(16) 0.0020(12) -0.0045(18) -0.0134(17)
C9 0.092(2) 0.0700(17) 0.0830(19) -0.0035(15) 0.0077(19) -0.0206(18)
C10 0.0729(19) 0.0586(14) 0.0755(18) -0.0038(13) 0.0152(15) -0.0001(14)
C11 0.0452(13) 0.0332(10) 0.0373(10) -0.0004(8) 0.0039(10) -0.0014(10)
C12 0.0464(14) 0.0588(13) 0.0498(13) 0.0077(11) 0.0024(11) -0.0069(12)
C13 0.0549(14) 0.0642(15) 0.0673(17) 0.0108(12) 0.0165(14) -0.0097(13)
C14 0.0822(19) 0.0453(13) 0.0494(13) 0.0027(11) 0.0263(15) -0.0027(13)
C15 0.091(2) 0.0572(13) 0.0378(12) -0.0004(11) 0.0018(15) -0.0066(15)
C16 0.0577(14) 0.0615(14) 0.0419(12) 0.0002(11) -0.0005(12) -0.0129(12)
C17 0.0315(10) 0.0429(10) 0.0412(10) 0.0011(10) -0.0005(8) -0.0016(10)
C18 0.0828(18) 0.0464(12) 0.0427(12) 0.0058(10) 0.0030(13) 0.0101(13)
C19 0.099(2) 0.0530(14) 0.0670(16) 0.0161(13) 0.0452(18) 0.0029(16)
C20 0.0558(16) 0.0552(14) 0.120(2) 0.0266(16) 0.0324(18) -0.0002(12)
C21 0.0613(16) 0.0441(12) 0.0407(12) -0.0006(10) -0.0089(12) -0.0087(12)
C22 0.0737(19) 0.0550(14) 0.0524(13) -0.0098(11) 0.0104(13) -0.0019(14)

loop_
_atom_type_symbol
_atom_type_description
_atom_type_scat_dispersion_real
_atom_type_scat_dispersion_imag
_atom_type_scat_source
C C 0.0033 0.0016 'International Tables Vol C Tables 4.2.6.8 and 6.1.1.4'
H H 0.0000 0.0000 'International Tables Vol C Tables 4.2.6.8 and 6.1.1.4'
O O 0.0106 0.0060 'International Tables Vol C Tables 4.2.6.8 and 6.1.1.4'
S S 0.1246 0.1234 'International Tables Vol C Tables 4.2.6.8 and 6.1.1.4'

loop_
_geom_angle_atom_site_label_1
_geom_angle_atom_site_label_2
_geom_angle_atom_site_label_3
_geom_angle
C18 S1 C17 101.50(11)
C20 S2 C17 102.07(11)
C1 O H0O 112.7(19)
O C1 C2 110.8(2)
O C1 C5 107.90(19)
C2 C1 C5 111.57(17)
O C1 H1 108.8
C2 C1 H1 108.8
C5 C1 H1 108.8
C3 C2 C1 124.89(16)
C3 C2 C4 59.68(13)
C1 C2 C4 121.41(19)
C3 C2 H2 113.5
C1 C2 H2 113.5
C4 C2 H2 113.5
C4 C3 C2 60.39(13)
C4 C3 C17 124.53(17)
C2 C3 C17 130.44(16)
C4 C3 H3 110.8
C2 C3 H3 110.8
C17 C3 H3 110.8
C11 C4 C3 123.22(17)
C11 C4 C2 123.73(16)
C3 C4 C2 59.94(13)
C11 C4 H4 113.3
C3 C4 H4 113.3
C2 C4 H4 113.3
C6 C5 C10 118.6(2)
C6 C5 C1 121.2(2)
C10 C5 C1 120.2(2)
C5 C6 C7 120.6(3)
C5 C6 H6 119.7
C7 C6 H6 119.7
C8 C7 C6 120.4(3)
C8 C7 H7 119.8
C6 C7 H7 119.8
C7 C8 C9 119.3(3)
C7 C8 H8 120.3
C9 C8 H8 120.3
C8 C9 C10 120.5(3)
C8 C9 H9 119.7
C10 C9 H9 119.7
C5 C10 C9 120.4(3)
C5 C10 H10 119.8
C9 C10 H10 119.8
C16 C11 C12 117.59(19)
C16 C11 C4 123.44(19)
C12 C11 C4 118.96(19)
C13 C12 C11 121.2(2)
C13 C12 H12 119.4
C11 C12 H12 119.4
C14 C13 C12 120.6(2)
C14 C13 H13 119.7
C12 C13 H13 119.7
C15 C14 C13 119.4(2)
C15 C14 H14 120.3
C13 C14 H14 120.3
C14 C15 C16 120.2(2)
C14 C15 H15 119.9
C16 C15 H15 119.9
C11 C16 C15 121.0(2)
C11 C16 H16 119.5
C15 C16 H16 119.5
C3 C17 C21 109.04(15)
C3 C17 S1 111.04(14)
C21 C17 S1 111.34(14)
C3 C17 S2 104.37(13)
C21 C17 S2 109.61(15)
S1 C17 S2 111.21(10)
C19 C18 S1 114.03(17)
C19 C18 H18A 108.7
S1 C18 H18A 108.7
C19 C18 H18B 108.7
S1 C18 H18B 108.7
H18A C18 H18B 107.6
C20 C19 C18 114.4(2)
C20 C19 H19A 108.7
C18 C19 H19A 108.7
C20 C19 H19B 108.7
C18 C19 H19B 108.7
H19A C19 H19B 107.6
C19 C20 S2 114.50(18)
C19 C20 H20A 108.6
S2 C20 H20A 108.6
C19 C20 H20B 108.6
S2 C20 H20B 108.6
H20A C20 H20B 107.6
C22 C21 C17 114.82(19)
C22 C21 H21A 108.6
C17 C21 H21A 108.6
C22 C21 H21B 108.6
C17 C21 H21B 108.6
H21A C21 H21B 107.5
C21 C22 H22A 109.5
C21 C22 H22B 109.5
H22A C22 H22B 109.5
C21 C22 H22C 109.5
H22A C22 H22C 109.5
H22B C22 H22C 109.5

loop_
_geom_bond_atom_site_label_1
_geom_bond_atom_site_label_2
_geom_bond_distance
S1 C18 1.815(2)
S1 C17 1.8245(19)
S2 C20 1.815(2)
S2 C17 1.8326(19)
O C1 1.418(3)
O H0O 0.82(3)
C1 C2 1.513(3)
C1 C5 1.522(3)
C1 H1 0.9800
C2 C3 1.507(3)
C2 C4 1.514(3)
C2 H2 0.9800
C3 C4 1.503(3)
C3 C17 1.522(3)
C3 H3 0.9800
C4 C11 1.497(3)
C4 H4 0.9800
C5 C6 1.373(3)
C5 C10 1.380(3)
C6 C7 1.388(3)
C6 H6 0.9300
C7 C8 1.366(4)
C7 H7 0.9300
C8 C9 1.367(4)
C8 H8 0.9300
C9 C10 1.384(3)
C9 H9 0.9300
C10 H10 0.9300
C11 C16 1.383(3)
C11 C12 1.384(3)
C12 C13 1.376(3)
C12 H12 0.9300
C13 C14 1.368(3)
C13 H13 0.9300
C14 C15 1.367(4)
C14 H14 0.9300
C15 C16 1.389(3)
C15 H15 0.9300
C16 H16 0.9300
C17 C21 1.547(3)
C18 C19 1.513(4)
C18 H18A 0.9700
C18 H18B 0.9700
C19 C20 1.502(4)
C19 H19A 0.9700
C19 H19B 0.9700
C20 H20A 0.9700
C20 H20B 0.9700
C21 C22 1.509(3)
C21 H21A 0.9700
C21 H21B 0.9700
C22 H22A 0.9600
C22 H22B 0.9600
C22 H22C 0.9600

loop_
_geom_hbond_atom_site_label_D
_geom_hbond_atom_site_label_H
_geom_hbond_atom_site_label_A
_geom_hbond_distance_DH
_geom_hbond_distance_HA
_geom_hbond_distance_DA
_geom_hbond_angle_DHA
O H0O S2 0.82(3) 2.46(3) 3.234(2) 160(2)

loop_
_geom_torsion_atom_site_label_1
_geom_torsion_atom_site_label_2
_geom_torsion_atom_site_label_3
_geom_torsion_atom_site_label_4
_geom_torsion
O C1 C2 C3 -71.7(3)
C5 C1 C2 C3 168.0(2)
O C1 C2 C4 -144.52(19)
C5 C1 C2 C4 95.2(2)
C1 C2 C3 C4 -109.2(2)
C1 C2 C3 C17 2.7(4)
C4 C2 C3 C17 111.9(2)
C2 C3 C4 C11 -112.8(2)
C17 C3 C4 C11 126.2(2)
C17 C3 C4 C2 -121.0(2)
C3 C2 C4 C11 112.0(2)
C1 C2 C4 C11 -133.2(2)
C1 C2 C4 C3 114.8(2)
O C1 C5 C6 -7.8(3)
C2 C1 C5 C6 114.2(2)
O C1 C5 C10 171.5(2)
C2 C1 C5 C10 -66.6(3)
C10 C5 C6 C7 1.0(3)
C1 C5 C6 C7 -179.8(2)
C5 C6 C7 C8 0.1(4)
C6 C7 C8 C9 -0.2(4)
C7 C8 C9 C10 -0.9(4)
C6 C5 C10 C9 -2.1(4)
C1 C5 C10 C9 178.7(2)
C8 C9 C10 C5 2.0(4)
C3 C4 C11 C16 9.9(3)
C2 C4 C11 C16 -63.6(3)
C3 C4 C11 C12 -168.31(18)
C2 C4 C11 C12 118.1(2)
C16 C11 C12 C13 -0.1(3)
C4 C11 C12 C13 178.26(19)
C11 C12 C13 C14 0.1(3)
C12 C13 C14 C15 -0.2(4)
C13 C14 C15 C16 0.3(4)
C12 C11 C16 C15 0.3(3)
C4 C11 C16 C15 -178.03(19)
C14 C15 C16 C11 -0.4(3)
C4 C3 C17 C21 -92.4(2)
C2 C3 C17 C21 -170.7(2)
C4 C3 C17 S1 30.7(2)
C2 C3 C17 S1 -47.7(3)
C4 C3 C17 S2 150.59(16)
C2 C3 C17 S2 72.2(2)
C18 S1 C17 C3 173.06(14)
C18 S1 C17 C21 -65.24(17)
C18 S1 C17 S2 57.31(13)
C20 S2 C17 C3 -176.28(14)
C20 S2 C17 C21 67.05(17)
C20 S2 C17 S1 -56.49(15)
C17 S1 C18 C19 -59.1(2)
S1 C18 C19 C20 65.2(3)
C18 C19 C20 S2 -64.0(3)
C17 S2 C20 C19 57.1(2)
C3 C17 C21 C22 62.7(2)
S1 C17 C21 C22 -60.1(2)
S2 C17 C21 C22 176.40(16)

loop_
_cod_related_entry_id
_cod_related_entry_code
_cod_related_entry_database
1 21200007 ChemSpider
